data_7107947
loop_
_publ_author_name
'Stephan Traut'
'Carsten von Hanisch'
'Alexander Peter Hahnel'
'Sven Stahl'

_publ_section_title
;
 Cyclic and polycyclic tellurium-tin and tellurium-lead compounds --
 synthesis, structures and thermal decomposition
;
_journal_name_full Chem.Commun.
_journal_page_first 6984
_journal_paper_doi 10.1039/c2cc32615a
_journal_volume 48
_journal_year 2012
_chemical_formula_moiety 'C56 H92 Pb2 Si4 Te4'
_chemical_formula_sum 'C56 H92 Pb2 Si4 Te4'
_chemical_formula_weight 1802.44
_chemical_name_systematic
;
?
;
_space_group_IT_number 15
_symmetry_cell_setting monoclinic
_symmetry_space_group_name_Hall '-C 2yc'
_symmetry_space_group_name_H-M 'C 1 2/c 1'
_atom_sites_solution_hydrogens geom
_atom_sites_solution_primary direct
_atom_sites_solution_secondary difmap
_audit_creation_method SHELXL-97
_cell_angle_alpha 90.00
_cell_angle_beta 90.06(3)
_cell_angle_gamma 90.00
_cell_formula_units_Z 4
_cell_length_a 25.621(7)
_cell_length_b 8.1720(16)
_cell_length_c 31.760(6)
_cell_measurement_reflns_used 727
_cell_measurement_temperature 180(2)
_cell_measurement_theta_max 26.02
_cell_measurement_theta_min 2.71
_cell_volume 6650(3)
_computing_structure_refinement 'SHELXL-97 (Sheldrick, 1997)'
_computing_structure_solution 'SHELXS-97 (Sheldrick, 1990)'
_diffrn_ambient_temperature 180(2)
_diffrn_measured_fraction_theta_full 0.921
_diffrn_measured_fraction_theta_max 0.921
_diffrn_measurement_device_type 'STOE IPDS 2'
_diffrn_measurement_method 'rotation method'
_diffrn_radiation_monochromator graphite
_diffrn_radiation_source 'fine-focus sealed tube'
_diffrn_radiation_type MoK\a
_diffrn_radiation_wavelength 0.71073
_diffrn_reflns_av_R_equivalents 0.0503
_diffrn_reflns_av_sigmaI/netI 0.0400
_diffrn_reflns_limit_h_max 30
_diffrn_reflns_limit_h_min -31
_diffrn_reflns_limit_k_max 6
_diffrn_reflns_limit_k_min -9
_diffrn_reflns_limit_l_max 36
_diffrn_reflns_limit_l_min -38
_diffrn_reflns_number 14149
_diffrn_reflns_theta_full 25.63
_diffrn_reflns_theta_max 25.63
_diffrn_reflns_theta_min 1.28
_exptl_absorpt_coefficient_mu 6.880
_exptl_absorpt_correction_T_max 0.7080
_exptl_absorpt_correction_T_min 0.1960
_exptl_absorpt_correction_type integration
_exptl_absorpt_process_details
;
(a) W. R. Busing and H. A. Levy, Acta Crystallogr. 1957, 10, 180-182.
(b) P. Coppens, L. Leiserowitz and D. Rabinovich, Acta Crystallogr. 1965, 18, 1035-1038.
;
_exptl_crystal_colour orange
_exptl_crystal_density_diffrn 1.800
_exptl_crystal_density_method 'not measured'
_exptl_crystal_description rod
_exptl_crystal_F_000 3424
_exptl_crystal_size_max 0.4520
_exptl_crystal_size_mid 0.1180
_exptl_crystal_size_min 0.0420
_refine_diff_density_max 0.610
_refine_diff_density_min -1.652
_refine_diff_density_rms 0.111
_refine_ls_extinction_method none
_refine_ls_goodness_of_fit_ref 0.974
_refine_ls_hydrogen_treatment constr
_refine_ls_matrix_type full
_refine_ls_number_parameters 310
_refine_ls_number_reflns 5785
_refine_ls_number_restraints 0
_refine_ls_restrained_S_all 0.974
_refine_ls_R_factor_all 0.0344
_refine_ls_R_factor_gt 0.0275
_refine_ls_shift/su_max 0.001
_refine_ls_shift/su_mean 0.000
_refine_ls_structure_factor_coef Fsqd
_refine_ls_weighting_details 'calc w=1/[\s^2^(Fo^2^)+(0.0425P)^2^+0.0000P] where P=(Fo^2^+2Fc^2^)/3'
_refine_ls_weighting_scheme calc
_refine_ls_wR_factor_gt 0.0673
_refine_ls_wR_factor_ref 0.0694
_reflns_number_gt 4998
_reflns_number_total 5785
_reflns_threshold_expression >2sigma(I)
_cod_data_source_file c2cc32615a.txt
_cod_data_source_block d:\struk\c-com2\verb-3\verb-3
_cod_original_sg_symbol_H-M C2/c
_cod_database_code 7107947

loop_
_symmetry_equiv_pos_as_xyz
'x, y, z'
'-x, y, -z+1/2'
'x+1/2, y+1/2, z'
'-x+1/2, y+1/2, -z+1/2'
'-x, -y, -z'
'x, -y, z-1/2'
'-x+1/2, -y+1/2, -z'
'x+1/2, -y+1/2, z-1/2'

loop_
_atom_site_label
_atom_site_type_symbol
_atom_site_fract_x
_atom_site_fract_y
_atom_site_fract_z
_atom_site_U_iso_or_equiv
_atom_site_adp_type
_atom_site_occupancy
_atom_site_symmetry_multiplicity
_atom_site_calc_flag
_atom_site_refinement_flags
Pb1 Pb 0.050155(6) 0.02739(2) -0.195839(6) 0.03903(7) Uani 1 1 d .
Te1 Te -0.062129(10) 0.12726(4) -0.212793(10) 0.03462(8) Uani 1 1 d .
Te2 Te 0.077494(12) 0.35850(4) -0.172373(11) 0.04389(9) Uani 1 1 d .
Si1 Si -0.12522(4) -0.08156(16) -0.18197(4) 0.0328(3) Uani 1 1 d .
Si2 Si 0.10602(5) 0.32515(18) -0.09705(4) 0.0387(3) Uani 1 1 d .
C1 C -0.0953(2) -0.2964(7) -0.18333(19) 0.0481(12) Uani 1 1 d .
C2 C -0.1347(3) -0.4308(8) -0.1756(3) 0.087(3) Uani 1 1 d .
H2A H -0.1537 -0.4082 -0.1495 0.131 Uiso 1 1 calc R
H2B H -0.1166 -0.5360 -0.1732 0.131 Uiso 1 1 calc R
H2C H -0.1594 -0.4352 -0.1992 0.131 Uiso 1 1 calc R
C3 C -0.0536(3) -0.3038(10) -0.1480(3) 0.076(2) Uani 1 1 d .
H3A H -0.0354 -0.4092 -0.1492 0.115 Uiso 1 1 calc R
H3B H -0.0706 -0.2921 -0.1205 0.115 Uiso 1 1 calc R
H3C H -0.0284 -0.2148 -0.1518 0.115 Uiso 1 1 calc R
C4 C -0.0668(3) -0.3306(9) -0.2249(3) 0.079(2) Uani 1 1 d .
H4A H -0.0515 -0.4405 -0.2241 0.118 Uiso 1 1 calc R
H4B H -0.0390 -0.2495 -0.2289 0.118 Uiso 1 1 calc R
H4C H -0.0916 -0.3237 -0.2483 0.118 Uiso 1 1 calc R
C5 C -0.18931(19) -0.0449(7) -0.21187(17) 0.0452(12) Uani 1 1 d .
C6 C -0.23304(19) -0.1575(8) -0.1950(2) 0.0532(14) Uani 1 1 d .
H6A H -0.2660 -0.1308 -0.2091 0.080 Uiso 1 1 calc R
H6B H -0.2369 -0.1411 -0.1646 0.080 Uiso 1 1 calc R
H6C H -0.2240 -0.2720 -0.2006 0.080 Uiso 1 1 calc R
C7 C -0.2065(3) 0.1311(9) -0.2037(3) 0.084(3) Uani 1 1 d .
H7A H -0.2094 0.1494 -0.1733 0.126 Uiso 1 1 calc R
H7B H -0.2405 0.1503 -0.2170 0.126 Uiso 1 1 calc R
H7C H -0.1807 0.2067 -0.2155 0.126 Uiso 1 1 calc R
C8 C -0.1842(3) -0.0746(13) -0.2590(2) 0.083(2) Uani 1 1 d .
H8A H -0.1703 -0.1847 -0.2639 0.124 Uiso 1 1 calc R
H8B H -0.1605 0.0066 -0.2712 0.124 Uiso 1 1 calc R
H8C H -0.2186 -0.0650 -0.2723 0.124 Uiso 1 1 calc R
C9 C -0.13715(16) -0.0158(6) -0.12584(15) 0.0350(10) Uani 1 1 d .
C10 C -0.11966(17) 0.1331(6) -0.10940(17) 0.0421(11) Uani 1 1 d .
H10A H -0.0987 0.2028 -0.1263 0.050 Uiso 1 1 calc R
C11 C -0.13234(19) 0.1806(8) -0.06881(18) 0.0491(13) Uani 1 1 d .
H11A H -0.1199 0.2822 -0.0583 0.059 Uiso 1 1 calc R
C12 C -0.1628(2) 0.0828(8) -0.04340(18) 0.0527(13) Uani 1 1 d .
H12A H -0.1714 0.1164 -0.0156 0.063 Uiso 1 1 calc R
C13 C -0.1805(2) -0.0648(8) -0.05896(18) 0.0540(14) Uani 1 1 d .
H13A H -0.2018 -0.1330 -0.0419 0.065 Uiso 1 1 calc R
C14 C -0.16754(19) -0.1137(7) -0.09911(17) 0.0444(12) Uani 1 1 d .
H14A H -0.1795 -0.2168 -0.1090 0.053 Uiso 1 1 calc R
C15 C 0.04898(19) 0.2498(9) -0.06270(18) 0.0546(15) Uani 1 1 d .
C16 C 0.0059(2) 0.3787(9) -0.0598(2) 0.0687(19) Uani 1 1 d .
H16A H -0.0233 0.3351 -0.0433 0.103 Uiso 1 1 calc R
H16B H -0.0062 0.4068 -0.0881 0.103 Uiso 1 1 calc R
H16C H 0.0196 0.4770 -0.0459 0.103 Uiso 1 1 calc R
C17 C 0.0239(2) 0.0984(9) -0.0841(2) 0.0666(17) Uani 1 1 d .
H17A H 0.0101 0.1296 -0.1117 0.100 Uiso 1 1 calc R
H17B H -0.0045 0.0569 -0.0665 0.100 Uiso 1 1 calc R
H17C H 0.0504 0.0128 -0.0876 0.100 Uiso 1 1 calc R
C18 C 0.0658(3) 0.2005(16) -0.0186(2) 0.107(4) Uani 1 1 d .
H18A H 0.0843 0.2918 -0.0053 0.161 Uiso 1 1 calc R
H18B H 0.0890 0.1054 -0.0203 0.161 Uiso 1 1 calc R
H18C H 0.0349 0.1725 -0.0019 0.161 Uiso 1 1 calc R
C19 C 0.1339(2) 0.5357(8) -0.0825(2) 0.0598(16) Uani 1 1 d .
C20 C 0.0975(3) 0.6778(9) -0.0943(3) 0.086(3) Uani 1 1 d .
H20A H 0.0907 0.6753 -0.1247 0.129 Uiso 1 1 calc R
H20B H 0.1141 0.7818 -0.0868 0.129 Uiso 1 1 calc R
H20C H 0.0645 0.6668 -0.0791 0.129 Uiso 1 1 calc R
C21 C 0.1846(2) 0.5569(9) -0.1077(3) 0.079(2) Uani 1 1 d .
H21A H 0.1989 0.6664 -0.1026 0.119 Uiso 1 1 calc R
H21B H 0.1773 0.5435 -0.1378 0.119 Uiso 1 1 calc R
H21C H 0.2101 0.4743 -0.0987 0.119 Uiso 1 1 calc R
C22 C 0.1458(4) 0.5479(12) -0.0352(3) 0.112(4) Uani 1 1 d .
H22A H 0.1618 0.6543 -0.0291 0.168 Uiso 1 1 calc R
H22B H 0.1700 0.4604 -0.0271 0.168 Uiso 1 1 calc R
H22C H 0.1134 0.5367 -0.0191 0.168 Uiso 1 1 calc R
C23 C 0.16235(15) 0.1741(6) -0.09420(15) 0.0355(10) Uani 1 1 d .
C24 C 0.18309(16) 0.0984(7) -0.12971(17) 0.0413(11) Uani 1 1 d .
H24A H 0.1668 0.1162 -0.1562 0.050 Uiso 1 1 calc R
C25 C 0.22632(19) -0.0013(7) -0.12776(19) 0.0470(12) Uani 1 1 d .
H25A H 0.2395 -0.0500 -0.1527 0.056 Uiso 1 1 calc R
C26 C 0.25069(18) -0.0310(7) -0.0897(2) 0.0502(14) Uani 1 1 d .
H26A H 0.2804 -0.1001 -0.0884 0.060 Uiso 1 1 calc R
C27 C 0.23129(19) 0.0410(8) -0.05375(19) 0.0540(15) Uani 1 1 d .
H27A H 0.2479 0.0222 -0.0274 0.065 Uiso 1 1 calc R
C28 C 0.18756(19) 0.1406(8) -0.05578(18) 0.0502(14) Uani 1 1 d .
H28A H 0.1743 0.1875 -0.0306 0.060 Uiso 1 1 calc R

loop_
_atom_site_aniso_label
_atom_site_aniso_U_11
_atom_site_aniso_U_22
_atom_site_aniso_U_33
_atom_site_aniso_U_23
_atom_site_aniso_U_13
_atom_site_aniso_U_12
Pb1 0.04036(10) 0.04020(11) 0.03654(11) 0.00146(8) -0.00172(7) 0.00331(7)
Te1 0.03582(14) 0.03262(17) 0.03541(17) 0.00084(12) 0.00159(12) -0.00200(11)
Te2 0.04818(17) 0.04134(19) 0.0421(2) 0.00441(14) -0.01173(14) -0.00123(13)
Si1 0.0348(5) 0.0293(6) 0.0341(7) 0.0005(5) -0.0009(5) -0.0009(5)
Si2 0.0351(6) 0.0439(8) 0.0371(7) -0.0059(6) -0.0035(5) 0.0051(5)
C1 0.059(3) 0.033(3) 0.053(3) 0.001(2) 0.014(2) 0.008(2)
C2 0.082(4) 0.036(4) 0.145(8) 0.011(4) 0.040(5) 0.004(3)
C3 0.076(4) 0.069(5) 0.085(5) 0.025(4) 0.000(4) 0.031(3)
C4 0.116(5) 0.042(4) 0.078(5) -0.008(4) 0.031(4) 0.012(3)
C5 0.045(2) 0.053(3) 0.038(3) 0.008(2) -0.009(2) -0.013(2)
C6 0.040(2) 0.068(4) 0.052(3) 0.009(3) -0.004(2) -0.013(2)
C7 0.057(3) 0.062(4) 0.132(8) 0.014(4) -0.046(4) 0.004(3)
C8 0.063(4) 0.146(8) 0.039(3) 0.019(4) -0.009(3) -0.037(4)
C9 0.0331(19) 0.039(3) 0.033(2) 0.002(2) -0.0034(18) 0.0049(17)
C10 0.039(2) 0.043(3) 0.044(3) -0.001(2) 0.004(2) -0.0011(19)
C11 0.048(3) 0.054(3) 0.045(3) -0.012(3) -0.001(2) -0.002(2)
C12 0.052(3) 0.068(4) 0.038(3) -0.006(3) 0.003(2) -0.002(3)
C13 0.054(3) 0.073(4) 0.035(3) 0.002(3) 0.002(2) -0.012(3)
C14 0.051(3) 0.044(3) 0.038(3) 0.001(2) -0.001(2) -0.013(2)
C15 0.039(2) 0.084(5) 0.040(3) 0.002(3) 0.006(2) 0.010(3)
C16 0.047(3) 0.084(5) 0.075(5) -0.013(4) 0.013(3) 0.009(3)
C17 0.055(3) 0.065(4) 0.081(5) 0.011(4) 0.023(3) -0.002(3)
C18 0.058(4) 0.204(12) 0.059(5) 0.046(6) 0.005(3) -0.001(5)
C19 0.056(3) 0.051(4) 0.072(4) -0.023(3) -0.008(3) 0.006(2)
C20 0.074(4) 0.043(4) 0.141(8) -0.012(4) -0.006(4) 0.009(3)
C21 0.058(3) 0.051(4) 0.129(7) -0.022(4) -0.006(4) -0.010(3)
C22 0.155(8) 0.088(7) 0.091(7) -0.049(5) -0.049(6) 0.000(6)
C23 0.0311(19) 0.043(3) 0.032(2) 0.003(2) 0.0013(18) -0.0016(18)
C24 0.035(2) 0.049(3) 0.041(3) -0.002(2) -0.004(2) 0.001(2)
C25 0.043(2) 0.047(3) 0.051(3) 0.004(3) 0.005(2) 0.006(2)
C26 0.035(2) 0.045(3) 0.071(4) 0.013(3) 0.003(2) 0.003(2)
C27 0.041(2) 0.076(4) 0.045(3) 0.012(3) -0.010(2) 0.006(3)
C28 0.046(3) 0.069(4) 0.036(3) -0.001(3) -0.002(2) 0.008(2)

loop_
_atom_type_symbol
_atom_type_description
_atom_type_scat_dispersion_real
_atom_type_scat_dispersion_imag
_atom_type_scat_source
C C 0.0033 0.0016 'International Tables Vol C Tables 4.2.6.8 and 6.1.1.4'
H H 0.0000 0.0000 'International Tables Vol C Tables 4.2.6.8 and 6.1.1.4'
Pb Pb -3.3944 10.1111 'International Tables Vol C Tables 4.2.6.8 and 6.1.1.4'
Si Si 0.0817 0.0704 'International Tables Vol C Tables 4.2.6.8 and 6.1.1.4'
Te Te -0.5308 1.6751 'International Tables Vol C Tables 4.2.6.8 and 6.1.1.4'

loop_
_geom_angle_atom_site_label_1
_geom_angle_atom_site_label_2
_geom_angle_atom_site_label_3
_geom_angle
_geom_angle_site_symmetry_1
_geom_angle_site_symmetry_3
Te2 Pb1 Te1 88.285(14) . 2_554
Te2 Pb1 Te1 91.340(16) . .
Te1 Pb1 Te1 81.65(3) 2_554 .
Si1 Te1 Pb1 104.63(4) . 2_554
Si1 Te1 Pb1 110.68(3) . .
Pb1 Te1 Pb1 90.03(3) 2_554 .
Si2 Te2 Pb1 102.34(4) . .
C9 Si1 C1 110.3(2) . .
C9 Si1 C5 106.5(2) . .
C1 Si1 C5 118.3(2) . .
C9 Si1 Te1 106.01(15) . .
C1 Si1 Te1 110.54(17) . .
C5 Si1 Te1 104.37(17) . .
C23 Si2 C19 106.8(2) . .
C23 Si2 C15 110.0(2) . .
C19 Si2 C15 115.6(3) . .
C23 Si2 Te2 109.59(16) . .
C19 Si2 Te2 103.9(2) . .
C15 Si2 Te2 110.70(16) . .
C2 C1 C4 109.0(6) . .
C2 C1 C3 108.3(6) . .
C4 C1 C3 106.8(5) . .
C2 C1 Si1 113.2(4) . .
C4 C1 Si1 112.1(4) . .
C3 C1 Si1 107.1(4) . .
C1 C2 H2A 109.5 . .
C1 C2 H2B 109.5 . .
H2A C2 H2B 109.5 . .
C1 C2 H2C 109.5 . .
H2A C2 H2C 109.5 . .
H2B C2 H2C 109.5 . .
C1 C3 H3A 109.5 . .
C1 C3 H3B 109.5 . .
H3A C3 H3B 109.5 . .
C1 C3 H3C 109.5 . .
H3A C3 H3C 109.5 . .
H3B C3 H3C 109.5 . .
C1 C4 H4A 109.5 . .
C1 C4 H4B 109.5 . .
H4A C4 H4B 109.5 . .
C1 C4 H4C 109.5 . .
H4A C4 H4C 109.5 . .
H4B C4 H4C 109.5 . .
C8 C5 C7 110.1(6) . .
C8 C5 C6 108.0(5) . .
C7 C5 C6 107.0(5) . .
C8 C5 Si1 112.8(4) . .
C7 C5 Si1 108.0(3) . .
C6 C5 Si1 110.8(4) . .
C5 C6 H6A 109.5 . .
C5 C6 H6B 109.5 . .
H6A C6 H6B 109.5 . .
C5 C6 H6C 109.5 . .
H6A C6 H6C 109.5 . .
H6B C6 H6C 109.5 . .
C5 C7 H7A 109.5 . .
C5 C7 H7B 109.5 . .
H7A C7 H7B 109.5 . .
C5 C7 H7C 109.5 . .
H7A C7 H7C 109.5 . .
H7B C7 H7C 109.5 . .
C5 C8 H8A 109.5 . .
C5 C8 H8B 109.5 . .
H8A C8 H8B 109.5 . .
C5 C8 H8C 109.5 . .
H8A C8 H8C 109.5 . .
H8B C8 H8C 109.5 . .
C10 C9 C14 116.6(5) . .
C10 C9 Si1 123.3(4) . .
C14 C9 Si1 120.0(4) . .
C11 C10 C9 121.1(5) . .
C11 C10 H10A 119.5 . .
C9 C10 H10A 119.5 . .
C12 C11 C10 121.0(5) . .
C12 C11 H11A 119.5 . .
C10 C11 H11A 119.5 . .
C11 C12 C13 118.9(6) . .
C11 C12 H12A 120.5 . .
C13 C12 H12A 120.5 . .
C14 C13 C12 120.3(6) . .
C14 C13 H13A 119.8 . .
C12 C13 H13A 119.8 . .
C13 C14 C9 122.0(5) . .
C13 C14 H14A 119.0 . .
C9 C14 H14A 119.0 . .
C18 C15 C16 109.3(6) . .
C18 C15 C17 108.0(7) . .
C16 C15 C17 106.1(5) . .
C18 C15 Si2 113.1(4) . .
C16 C15 Si2 111.3(5) . .
C17 C15 Si2 108.7(4) . .
C15 C16 H16A 109.5 . .
C15 C16 H16B 109.5 . .
H16A C16 H16B 109.5 . .
C15 C16 H16C 109.5 . .
H16A C16 H16C 109.5 . .
H16B C16 H16C 109.5 . .
C15 C17 H17A 109.5 . .
C15 C17 H17B 109.5 . .
H17A C17 H17B 109.5 . .
C15 C17 H17C 109.5 . .
H17A C17 H17C 109.5 . .
H17B C17 H17C 109.5 . .
C15 C18 H18A 109.5 . .
C15 C18 H18B 109.5 . .
H18A C18 H18B 109.5 . .
C15 C18 H18C 109.5 . .
H18A C18 H18C 109.5 . .
H18B C18 H18C 109.5 . .
C22 C19 C20 108.2(7) . .
C22 C19 C21 109.5(6) . .
C20 C19 C21 107.5(7) . .
C22 C19 Si2 111.6(6) . .
C20 C19 Si2 113.1(4) . .
C21 C19 Si2 106.8(4) . .
C19 C20 H20A 109.5 . .
C19 C20 H20B 109.5 . .
H20A C20 H20B 109.5 . .
C19 C20 H20C 109.5 . .
H20A C20 H20C 109.5 . .
H20B C20 H20C 109.5 . .
C19 C21 H21A 109.5 . .
C19 C21 H21B 109.5 . .
H21A C21 H21B 109.5 . .
C19 C21 H21C 109.5 . .
H21A C21 H21C 109.5 . .
H21B C21 H21C 109.5 . .
C19 C22 H22A 109.5 . .
C19 C22 H22B 109.5 . .
H22A C22 H22B 109.5 . .
C19 C22 H22C 109.5 . .
H22A C22 H22C 109.5 . .
H22B C22 H22C 109.5 . .
C24 C23 C28 116.2(4) . .
C24 C23 Si2 122.7(4) . .
C28 C23 Si2 121.0(4) . .
C25 C24 C23 122.3(5) . .
C25 C24 H24A 118.9 . .
C23 C24 H24A 118.9 . .
C24 C25 C26 120.4(6) . .
C24 C25 H25A 119.8 . .
C26 C25 H25A 119.8 . .
C27 C26 C25 119.2(5) . .
C27 C26 H26A 120.4 . .
C25 C26 H26A 120.4 . .
C26 C27 C28 120.3(5) . .
C26 C27 H27A 119.9 . .
C28 C27 H27A 119.9 . .
C27 C28 C23 121.7(5) . .
C27 C28 H28A 119.2 . .
C23 C28 H28A 119.2 . .

loop_
_geom_bond_atom_site_label_1
_geom_bond_atom_site_label_2
_geom_bond_distance
_geom_bond_site_symmetry_2
Pb1 Te2 2.8924(6) .
Pb1 Te1 3.0303(7) 2_554
Pb1 Te1 3.0379(8) .
Te1 Si1 2.5470(14) .
Te1 Pb1 3.0303(7) 2_554
Te2 Si2 2.5155(15) .
Si1 C9 1.887(5) .
Si1 C1 1.917(5) .
Si1 C5 1.919(5) .
Si2 C23 1.901(5) .
Si2 C19 1.920(6) .
Si2 C15 1.925(6) .
C1 C2 1.512(9) .
C1 C4 1.536(9) .
C1 C3 1.551(8) .
C2 H2A 0.9800 .
C2 H2B 0.9800 .
C2 H2C 0.9800 .
C3 H3A 0.9800 .
C3 H3B 0.9800 .
C3 H3C 0.9800 .
C4 H4A 0.9800 .
C4 H4B 0.9800 .
C4 H4C 0.9800 .
C5 C8 1.523(9) .
C5 C7 1.527(9) .
C5 C6 1.546(7) .
C6 H6A 0.9800 .
C6 H6B 0.9800 .
C6 H6C 0.9800 .
C7 H7A 0.9800 .
C7 H7B 0.9800 .
C7 H7C 0.9800 .
C8 H8A 0.9800 .
C8 H8B 0.9800 .
C8 H8C 0.9800 .
C9 C10 1.397(7) .
C9 C14 1.403(7) .
C10 C11 1.385(8) .
C10 H10A 0.9500 .
C11 C12 1.379(8) .
C11 H11A 0.9500 .
C12 C13 1.380(9) .
C12 H12A 0.9500 .
C13 C14 1.378(8) .
C13 H13A 0.9500 .
C14 H14A 0.9500 .
C15 C18 1.518(9) .
C15 C16 1.528(8) .
C15 C17 1.551(10) .
C16 H16A 0.9800 .
C16 H16B 0.9800 .
C16 H16C 0.9800 .
C17 H17A 0.9800 .
C17 H17B 0.9800 .
C17 H17C 0.9800 .
C18 H18A 0.9800 .
C18 H18B 0.9800 .
C18 H18C 0.9800 .
C19 C22 1.535(11) .
C19 C20 1.536(9) .
C19 C21 1.538(10) .
C20 H20A 0.9800 .
C20 H20B 0.9800 .
C20 H20C 0.9800 .
C21 H21A 0.9800 .
C21 H21B 0.9800 .
C21 H21C 0.9800 .
C22 H22A 0.9800 .
C22 H22B 0.9800 .
C22 H22C 0.9800 .
C23 C24 1.392(7) .
C23 C28 1.407(7) .
C24 C25 1.377(7) .
C24 H24A 0.9500 .
C25 C26 1.381(8) .
C25 H25A 0.9500 .
C26 C27 1.378(9) .
C26 H26A 0.9500 .
C27 C28 1.387(8) .
C27 H27A 0.9500 .
C28 H28A 0.9500 .

loop_
_geom_torsion_atom_site_label_1
_geom_torsion_atom_site_label_2
_geom_torsion_atom_site_label_3
_geom_torsion_atom_site_label_4
_geom_torsion
_geom_torsion_site_symmetry_1
_geom_torsion_site_symmetry_4
Te2 Pb1 Te1 Si1 -136.03(4) . .
Te1 Pb1 Te1 Si1 135.90(3) 2_554 .
Te2 Pb1 Te1 Pb1 118.299(13) . 2_554
Te1 Pb1 Te1 Pb1 30.230(15) 2_554 2_554
Te1 Pb1 Te2 Si2 -159.85(3) 2_554 .
Te1 Pb1 Te2 Si2 118.55(4) . .
Pb1 Te1 Si1 C9 -176.48(13) 2_554 .
Pb1 Te1 Si1 C9 87.83(14) . .
Pb1 Te1 Si1 C1 63.9(2) 2_554 .
Pb1 Te1 Si1 C1 -31.7(2) . .
Pb1 Te1 Si1 C5 -64.27(19) 2_554 .
Pb1 Te1 Si1 C5 -159.96(19) . .
Pb1 Te2 Si2 C23 58.32(16) . .
Pb1 Te2 Si2 C19 172.13(19) . .
Pb1 Te2 Si2 C15 -63.2(2) . .
C9 Si1 C1 C2 77.1(6) . .
C5 Si1 C1 C2 -45.8(6) . .
Te1 Si1 C1 C2 -165.9(5) . .
C9 Si1 C1 C4 -159.1(4) . .
C5 Si1 C1 C4 78.1(5) . .
Te1 Si1 C1 C4 -42.1(5) . .
C9 Si1 C1 C3 -42.2(5) . .
C5 Si1 C1 C3 -165.1(4) . .
Te1 Si1 C1 C3 74.7(4) . .
C9 Si1 C5 C8 173.7(5) . .
C1 Si1 C5 C8 -61.5(6) . .
Te1 Si1 C5 C8 61.8(5) . .
C9 Si1 C5 C7 51.8(5) . .
C1 Si1 C5 C7 176.6(5) . .
Te1 Si1 C5 C7 -60.1(5) . .
C9 Si1 C5 C6 -65.1(5) . .
C1 Si1 C5 C6 59.7(5) . .
Te1 Si1 C5 C6 -177.0(4) . .
C1 Si1 C9 C10 128.4(4) . .
C5 Si1 C9 C10 -102.0(4) . .
Te1 Si1 C9 C10 8.7(4) . .
C1 Si1 C9 C14 -55.5(4) . .
C5 Si1 C9 C14 74.0(4) . .
Te1 Si1 C9 C14 -175.2(3) . .
C14 C9 C10 C11 -0.5(7) . .
Si1 C9 C10 C11 175.7(4) . .
C9 C10 C11 C12 -0.3(8) . .
C10 C11 C12 C13 0.2(8) . .
C11 C12 C13 C14 0.6(9) . .
C12 C13 C14 C9 -1.4(8) . .
C10 C9 C14 C13 1.3(7) . .
Si1 C9 C14 C13 -175.0(4) . .
C23 Si2 C15 C18 49.2(7) . .
C19 Si2 C15 C18 -71.8(7) . .
Te2 Si2 C15 C18 170.5(6) . .
C23 Si2 C15 C16 172.7(4) . .
C19 Si2 C15 C16 51.7(5) . .
Te2 Si2 C15 C16 -66.0(5) . .
C23 Si2 C15 C17 -70.8(4) . .
C19 Si2 C15 C17 168.3(4) . .
Te2 Si2 C15 C17 50.5(4) . .
C23 Si2 C19 C22 -72.9(6) . .
C15 Si2 C19 C22 49.8(6) . .
Te2 Si2 C19 C22 171.3(5) . .
C23 Si2 C19 C20 164.8(6) . .
C15 Si2 C19 C20 -72.5(7) . .
Te2 Si2 C19 C20 49.0(6) . .
C23 Si2 C19 C21 46.7(5) . .
C15 Si2 C19 C21 169.4(4) . .
Te2 Si2 C19 C21 -69.1(5) . .
C19 Si2 C23 C24 -111.5(5) . .
C15 Si2 C23 C24 122.3(4) . .
Te2 Si2 C23 C24 0.4(5) . .
C19 Si2 C23 C28 64.4(5) . .
C15 Si2 C23 C28 -61.7(5) . .
Te2 Si2 C23 C28 176.4(4) . .
C28 C23 C24 C25 -1.1(8) . .
Si2 C23 C24 C25 175.0(4) . .
C23 C24 C25 C26 0.5(8) . .
C24 C25 C26 C27 -0.2(8) . .
C25 C26 C27 C28 0.6(9) . .
C26 C27 C28 C23 -1.3(9) . .
C24 C23 C28 C27 1.5(8) . .
Si2 C23 C28 C27 -174.7(5) . .
